data_4512116
loop_
_publ_author_name
'Dey, Dhananjay'
'Mohan, T. P.'
'Vishalakshi, B.'
'Chopra, Deepak'

_publ_section_title
;
 Computational Study of the Formation of Short Centrosymmetric
 N--H&#x00B7;&#x00B7;&#x00B7;S Supramolecular Synthon and Related Weak
 Interactions in Crystalline 1,2,4-Triazoles
;
_journal_issue 11
_journal_name_full 'Crystal Growth &amp; Design'
_journal_page_first 5881
_journal_paper_doi 10.1021/cg501103c
_journal_volume 14
_journal_year 2014
_chemical_formula_sum 'C27 H19 F N4 O2 S'
_chemical_formula_weight 482.52
_space_group_IT_number 2
_symmetry_cell_setting triclinic
_symmetry_Int_Tables_number 2
_symmetry_space_group_name_Hall '-P 1'
_symmetry_space_group_name_H-M 'P -1'
_atom_sites_solution_hydrogens geom
_atom_sites_solution_primary direct
_atom_sites_solution_secondary difmap
_audit_creation_method SHELXL-97
_cell_angle_alpha 94.986(2)
_cell_angle_beta 99.205(2)
_cell_angle_gamma 99.983(2)
_cell_formula_units_Z 2
_cell_length_a 9.7483(4)
_cell_length_b 10.2085(4)
_cell_length_c 12.2350(4)
_cell_measurement_temperature 298(2)
_cell_measurement_theta_max 25.87
_cell_measurement_theta_min 2.54
_cell_volume 1175.44(8)
_computing_structure_refinement 'SHELXL-97 (Sheldrick, 1997)'
_computing_structure_solution 'SHELXS-97 (Sheldrick, 1990)'
_diffrn_ambient_temperature 298(2)
_diffrn_measured_fraction_theta_full 0.997
_diffrn_measured_fraction_theta_max 0.997
_diffrn_radiation_monochromator graphite
_diffrn_radiation_source 'fine-focus sealed tube'
_diffrn_radiation_type MoK\a
_diffrn_radiation_wavelength 0.71073
_diffrn_reflns_av_R_equivalents 0.0234
_diffrn_reflns_av_sigmaI/netI 0.0335
_diffrn_reflns_limit_h_max 13
_diffrn_reflns_limit_h_min -9
_diffrn_reflns_limit_k_max 13
_diffrn_reflns_limit_k_min -13
_diffrn_reflns_limit_l_max 16
_diffrn_reflns_limit_l_min -16
_diffrn_reflns_number 12910
_diffrn_reflns_theta_full 28.68
_diffrn_reflns_theta_max 28.68
_diffrn_reflns_theta_min 2.04
_exptl_absorpt_coefficient_mu 0.179
_exptl_absorpt_correction_T_max 0.9911
_exptl_absorpt_correction_T_min 0.9652
_exptl_absorpt_correction_type multi-scan
_exptl_absorpt_process_details SADABS
_exptl_crystal_density_diffrn 1.363
_exptl_crystal_density_method 'not measured'
_exptl_crystal_F_000 500
_exptl_crystal_size_max 0.20
_exptl_crystal_size_mid 0.10
_exptl_crystal_size_min 0.05
_refine_diff_density_max 0.320
_refine_diff_density_min -0.309
_refine_diff_density_rms 0.041
_refine_ls_extinction_method none
_refine_ls_goodness_of_fit_ref 1.011
_refine_ls_hydrogen_treatment constr
_refine_ls_matrix_type full
_refine_ls_number_parameters 316
_refine_ls_number_reflns 6047
_refine_ls_number_restraints 0
_refine_ls_restrained_S_all 1.011
_refine_ls_R_factor_all 0.0875
_refine_ls_R_factor_gt 0.0536
_refine_ls_shift/su_max 0.000
_refine_ls_shift/su_mean 0.000
_refine_ls_structure_factor_coef Fsqd
_refine_ls_weighting_details 'calc w=1/[\s^2^(Fo^2^)+(0.0944P)^2^+0.1575P] where P=(Fo^2^+2Fc^2^)/3'
_refine_ls_weighting_scheme calc
_refine_ls_wR_factor_gt 0.1518
_refine_ls_wR_factor_ref 0.1743
_reflns_number_gt 3884
_reflns_number_total 6047
_reflns_threshold_expression >2sigma(I)
_cod_data_source_file cg501103c_si_003.cif
_cod_data_source_block shelxl
_cod_depositor_comments
;
The following automatic conversions were performed:

'_symmetry_cell_setting' value 'Triclinic' changed to 'triclinic'
according to
/home/saulius/struct/COD-crude-data--automatic-downloads/rss-feeds/ACS/lib/dictionaries/cif_core.dic
dictionary named 'cif_core.dic' version 2.4.2 from 2011-04-26.

Automatic conversion script
Id: cif_fix_values 2827 2014-09-09 07:05:25Z andrius 

 Adding full bibliography for 4512114--4512116.cif.

The following automatic conversions were performed:

data name '_iucr_refine_instruction_details' was replaced with
'_iucr_refine_instructions_details' as specified in the replacement
file 'data/replacement-values/replacement_tags.lst'.

Automatic conversion script
Id: cif_correct_tags 9268 2022-04-12 08:56:07Z antanas 
;
_cod_database_code 4512116

loop_
_symmetry_equiv_pos_as_xyz
'x, y, z'
'-x, -y, -z'

loop_
_atom_site_label
_atom_site_type_symbol
_atom_site_fract_x
_atom_site_fract_y
_atom_site_fract_z
_atom_site_U_iso_or_equiv
_atom_site_adp_type
_atom_site_occupancy
_atom_site_symmetry_multiplicity
_atom_site_calc_flag
_atom_site_refinement_flags
C15 C 1.06030(19) 0.55723(19) 0.24564(16) 0.0515(4) Uani 1 1 d .
H15 H 1.1433 0.5451 0.2213 0.062 Uiso 1 1 calc R
N4 N 1.02902(15) 0.50804(16) 0.33235(13) 0.0534(4) Uani 1 1 d .
O1 O 0.67058(17) 0.08779(15) 0.16668(12) 0.0747(5) Uani 1 1 d .
C2 C 0.6453(2) 0.1392(2) -0.01689(17) 0.0634(5) Uani 1 1 d .
H2A H 0.6480 0.0503 -0.0389 0.076 Uiso 1 1 calc R
C3 C 0.6256(2) 0.2255(2) -0.09555(18) 0.0685(6) Uani 1 1 d .
H3 H 0.6149 0.1949 -0.1708 0.082 Uiso 1 1 calc R
C18 C 0.7727(2) 0.7498(2) 0.16796(16) 0.0564(5) Uani 1 1 d .
H18 H 0.7027 0.7827 0.1993 0.068 Uiso 1 1 calc R
N1 N 1.20652(16) 0.29592(17) 0.49197(13) 0.0561(4) Uani 1 1 d .
N2 N 1.31088(16) 0.40383(17) 0.49098(14) 0.0608(4) Uani 1 1 d .
H2 H 1.3950 0.4124 0.5286 0.073 Uiso 1 1 calc R
S1 S 1.36937(6) 0.63821(6) 0.40275(6) 0.0803(2) Uani 1 1 d .
C10 C 0.9219(2) 0.1451(2) 0.47952(16) 0.0599(5) Uani 1 1 d .
H10 H 0.9777 0.1545 0.5499 0.072 Uiso 1 1 calc R
F1 F 0.60282(12) -0.06115(12) 0.32266(11) 0.0709(4) Uani 1 1 d .
C22 C 0.8332(2) 0.8085(2) -0.15829(17) 0.0625(5) Uani 1 1 d .
O2 O 0.9149(2) 0.7360(2) -0.09257(14) 0.1007(7) Uani 1 1 d .
C20 C 0.8916(2) 0.7229(2) 0.01466(17) 0.0595(5) Uani 1 1 d .
C12 C 0.87645(19) 0.21437(19) 0.29637(15) 0.0502(4) Uani 1 1 d .
H12 H 0.9025 0.2696 0.2436 0.060 Uiso 1 1 calc R
C7 C 0.75524(19) 0.11767(19) 0.27004(15) 0.0512(4) Uani 1 1 d .
C1 C 0.66084(19) 0.1842(2) 0.09392(16) 0.0549(5) Uani 1 1 d .
C19 C 0.7873(2) 0.7716(2) 0.06024(17) 0.0588(5) Uani 1 1 d .
H19 H 0.7277 0.8185 0.0191 0.071 Uiso 1 1 calc R
C17 C 0.8597(2) 0.68027(19) 0.22981(16) 0.0530(4) Uani 1 1 d .
H17 H 0.8475 0.6650 0.3018 0.064 Uiso 1 1 calc R
C9 C 0.8018(2) 0.0476(2) 0.45230(17) 0.0631(5) Uani 1 1 d .
H9 H 0.7765 -0.0099 0.5037 0.076 Uiso 1 1 calc R
C8 C 0.71988(19) 0.03600(19) 0.34943(17) 0.0533(4) Uani 1 1 d .
C5 C 0.6374(2) 0.4013(2) 0.0478(2) 0.0682(6) Uani 1 1 d .
H5 H 0.6350 0.4903 0.0695 0.082 Uiso 1 1 calc R
C6 C 0.6566(2) 0.3155(2) 0.12737(17) 0.0626(5) Uani 1 1 d .
H6 H 0.6666 0.3458 0.2026 0.075 Uiso 1 1 calc R
C24 C 0.6274(3) 0.8213(4) -0.2862(2) 0.0972(10) Uani 1 1 d .
H24 H 0.5377 0.7828 -0.3256 0.117 Uiso 1 1 calc R
C23 C 0.7022(3) 0.7490(3) -0.2148(2) 0.0798(7) Uani 1 1 d .
H23 H 0.6635 0.6616 -0.2058 0.096 Uiso 1 1 calc R
C21 C 0.98297(19) 0.6564(2) 0.07687(16) 0.0551(5) Uani 1 1 d .
H21 H 1.0558 0.6275 0.0467 0.066 Uiso 1 1 calc R
C16 C 0.96587(18) 0.63302(18) 0.18397(15) 0.0482(4) Uani 1 1 d .
N3 N 1.13131(15) 0.44182(16) 0.38602(12) 0.0511(4) Uani 1 1 d .
C13 C 1.09623(19) 0.32201(19) 0.42862(14) 0.0491(4) Uani 1 1 d .
C11 C 0.96022(18) 0.22969(19) 0.40184(14) 0.0480(4) Uani 1 1 d .
C4 C 0.6218(2) 0.3566(2) -0.06347(19) 0.0666(6) Uani 1 1 d .
H4 H 0.6087 0.4150 -0.1168 0.080 Uiso 1 1 calc R
C25 C 0.6862(4) 0.9475(4) -0.2978(3) 0.1020(11) Uani 1 1 d .
H25 H 0.6353 0.9964 -0.3443 0.122 Uiso 1 1 calc R
C14 C 1.27152(19) 0.4950(2) 0.42671(17) 0.0571(5) Uani 1 1 d .
C27 C 0.8907(3) 0.9365(3) -0.1719(2) 0.0811(7) Uani 1 1 d .
H27 H 0.9798 0.9775 -0.1328 0.097 Uiso 1 1 calc R
C26 C 0.8145(5) 1.0034(3) -0.2444(3) 0.1029(10) Uani 1 1 d .
H26 H 0.8538 1.0895 -0.2563 0.124 Uiso 1 1 calc R

loop_
_atom_site_aniso_label
_atom_site_aniso_U_11
_atom_site_aniso_U_22
_atom_site_aniso_U_33
_atom_site_aniso_U_23
_atom_site_aniso_U_13
_atom_site_aniso_U_12
C15 0.0405(9) 0.0558(11) 0.0543(10) 0.0076(9) -0.0025(7) 0.0077(8)
N4 0.0415(8) 0.0566(9) 0.0577(9) 0.0114(7) -0.0061(7) 0.0088(7)
O1 0.0824(10) 0.0588(9) 0.0643(9) 0.0140(7) -0.0191(7) -0.0108(7)
C2 0.0596(12) 0.0595(12) 0.0639(12) 0.0014(10) -0.0037(9) 0.0081(10)
C3 0.0638(13) 0.0829(16) 0.0548(12) 0.0067(11) 0.0001(10) 0.0133(11)
C18 0.0550(11) 0.0567(11) 0.0596(11) 0.0013(9) 0.0099(9) 0.0195(9)
N1 0.0467(8) 0.0657(10) 0.0528(9) 0.0177(8) -0.0018(7) 0.0067(7)
N2 0.0426(8) 0.0699(11) 0.0627(10) 0.0204(8) -0.0111(7) 0.0035(8)
S1 0.0513(3) 0.0703(4) 0.1049(5) 0.0332(3) -0.0212(3) -0.0068(3)
C10 0.0591(12) 0.0714(13) 0.0464(10) 0.0154(9) 0.0035(8) 0.0057(10)
F1 0.0553(7) 0.0620(7) 0.0897(9) 0.0122(6) 0.0120(6) -0.0049(6)
C22 0.0617(12) 0.0829(15) 0.0548(11) 0.0253(11) 0.0189(9) 0.0296(11)
O2 0.0991(13) 0.1679(19) 0.0730(10) 0.0614(12) 0.0390(9) 0.0835(13)
C20 0.0556(11) 0.0724(13) 0.0576(11) 0.0215(10) 0.0125(9) 0.0225(10)
C12 0.0481(10) 0.0543(10) 0.0470(9) 0.0129(8) 0.0057(7) 0.0061(8)
C7 0.0480(10) 0.0515(10) 0.0517(10) 0.0080(8) 0.0022(8) 0.0079(8)
C1 0.0437(10) 0.0560(11) 0.0565(11) 0.0097(9) -0.0063(8) -0.0016(8)
C19 0.0572(11) 0.0614(12) 0.0643(12) 0.0178(10) 0.0086(9) 0.0258(10)
C17 0.0524(10) 0.0572(11) 0.0465(10) 0.0032(8) 0.0037(8) 0.0087(9)
C9 0.0639(12) 0.0683(13) 0.0589(12) 0.0224(10) 0.0166(10) 0.0049(10)
C8 0.0447(10) 0.0502(10) 0.0646(11) 0.0071(9) 0.0128(8) 0.0050(8)
C5 0.0563(12) 0.0568(12) 0.0832(15) 0.0052(11) -0.0091(10) 0.0092(10)
C6 0.0578(12) 0.0639(13) 0.0576(11) -0.0008(10) -0.0044(9) 0.0060(10)
C24 0.0670(16) 0.157(3) 0.0734(16) 0.0119(19) 0.0105(13) 0.0409(19)
C23 0.0715(16) 0.0798(16) 0.0935(17) 0.0219(14) 0.0273(13) 0.0122(13)
C21 0.0434(10) 0.0638(12) 0.0613(11) 0.0138(9) 0.0081(8) 0.0172(9)
C16 0.0406(9) 0.0458(9) 0.0526(10) 0.0059(8) -0.0037(7) 0.0041(7)
N3 0.0390(8) 0.0574(9) 0.0522(8) 0.0121(7) -0.0052(6) 0.0063(7)
C13 0.0455(9) 0.0577(11) 0.0432(9) 0.0106(8) 0.0034(7) 0.0091(8)
C11 0.0422(9) 0.0541(10) 0.0476(9) 0.0093(8) 0.0056(7) 0.0094(8)
C4 0.0512(11) 0.0752(15) 0.0699(14) 0.0222(12) -0.0030(9) 0.0083(10)
C25 0.126(3) 0.142(3) 0.0808(19) 0.061(2) 0.0548(19) 0.083(3)
C14 0.0429(10) 0.0623(12) 0.0597(11) 0.0128(9) -0.0068(8) 0.0041(8)
C27 0.0889(18) 0.0781(17) 0.0758(15) 0.0019(13) 0.0257(13) 0.0076(14)
C26 0.150(3) 0.0728(18) 0.117(2) 0.0379(18) 0.072(2) 0.047(2)

loop_
_atom_type_symbol
_atom_type_description
_atom_type_scat_dispersion_real
_atom_type_scat_dispersion_imag
_atom_type_scat_source
C C 0.0033 0.0016 'International Tables Vol C Tables 4.2.6.8 and 6.1.1.4'
H H 0.0000 0.0000 'International Tables Vol C Tables 4.2.6.8 and 6.1.1.4'
N N 0.0061 0.0033 'International Tables Vol C Tables 4.2.6.8 and 6.1.1.4'
O O 0.0106 0.0060 'International Tables Vol C Tables 4.2.6.8 and 6.1.1.4'
F F 0.0171 0.0103 'International Tables Vol C Tables 4.2.6.8 and 6.1.1.4'
S S 0.1246 0.1234 'International Tables Vol C Tables 4.2.6.8 and 6.1.1.4'

loop_
_geom_angle_atom_site_label_1
_geom_angle_atom_site_label_2
_geom_angle_atom_site_label_3
_geom_angle
N4 C15 C16 120.11(17)
N4 C15 H15 119.9
C16 C15 H15 119.9
C15 N4 N3 114.32(15)
C7 O1 C1 121.20(15)
C1 C2 C3 119.9(2)
C1 C2 H2A 120.0
C3 C2 H2A 120.0
C4 C3 C2 120.2(2)
C4 C3 H3 119.9
C2 C3 H3 119.9
C17 C18 C19 121.19(17)
C17 C18 H18 119.4
C19 C18 H18 119.4
C13 N1 N2 104.12(15)
C14 N2 N1 114.51(15)
C14 N2 H2 122.7
N1 N2 H2 122.7
C9 C10 C11 120.03(18)
C9 C10 H10 120.0
C11 C10 H10 120.0
C23 C22 C27 120.7(2)
C23 C22 O2 120.2(2)
C27 C22 O2 118.9(2)
C20 O2 C22 118.56(16)
C19 C20 O2 124.44(18)
C19 C20 C21 120.56(18)
O2 C20 C21 115.00(17)
C7 C12 C11 120.14(17)
C7 C12 H12 119.9
C11 C12 H12 119.9
O1 C7 C12 124.92(17)
O1 C7 C8 116.12(17)
C12 C7 C8 118.75(17)
C2 C1 C6 120.51(19)
C2 C1 O1 115.77(18)
C6 C1 O1 123.57(19)
C20 C19 C18 119.03(17)
C20 C19 H19 120.5
C18 C19 H19 120.5
C18 C17 C16 119.53(18)
C18 C17 H17 120.2
C16 C17 H17 120.2
C8 C9 C10 119.45(19)
C8 C9 H9 120.3
C10 C9 H9 120.3
F1 C8 C9 119.16(18)
F1 C8 C7 118.76(18)
C9 C8 C7 122.04(18)
C4 C5 C6 120.6(2)
C4 C5 H5 119.7
C6 C5 H5 119.7
C1 C6 C5 119.1(2)
C1 C6 H6 120.5
C5 C6 H6 120.5
C25 C24 C23 119.3(3)
C25 C24 H24 120.4
C23 C24 H24 120.4
C22 C23 C24 118.8(3)
C22 C23 H23 120.6
C24 C23 H23 120.6
C16 C21 C20 119.93(18)
C16 C21 H21 120.0
C20 C21 H21 120.0
C21 C16 C17 119.70(17)
C21 C16 C15 118.54(17)
C17 C16 C15 121.76(17)
C14 N3 C13 108.71(15)
C14 N3 N4 126.96(16)
C13 N3 N4 122.76(14)
N1 C13 N3 110.21(16)
N1 C13 C11 123.10(17)
N3 C13 C11 126.52(16)
C10 C11 C12 119.57(17)
C10 C11 C13 118.68(16)
C12 C11 C13 121.35(16)
C3 C4 C5 119.7(2)
C3 C4 H4 120.1
C5 C4 H4 120.1
C26 C25 C24 121.4(3)
C26 C25 H25 119.3
C24 C25 H25 119.3
N2 C14 N3 102.42(16)
N2 C14 S1 128.46(14)
N3 C14 S1 129.12(15)
C22 C27 C26 118.6(3)
C22 C27 H27 120.7
C26 C27 H27 120.7
C25 C26 C27 121.1(3)
C25 C26 H26 119.5
C27 C26 H26 119.5

loop_
_geom_bond_atom_site_label_1
_geom_bond_atom_site_label_2
_geom_bond_distance
C15 N4 1.270(2)
C15 C16 1.463(2)
C15 H15 0.9300
N4 N3 1.4086(19)
O1 C7 1.373(2)
O1 C1 1.388(2)
C2 C1 1.369(3)
C2 C3 1.373(3)
C2 H2A 0.9300
C3 C4 1.369(3)
C3 H3 0.9300
C18 C17 1.376(3)
C18 C19 1.381(3)
C18 H18 0.9300
N1 C13 1.302(2)
N1 N2 1.366(2)
N2 C14 1.337(2)
N2 H2 0.8600
S1 C14 1.677(2)
C10 C9 1.374(3)
C10 C11 1.390(3)
C10 H10 0.9300
F1 C8 1.351(2)
C22 C23 1.361(3)
C22 C27 1.365(3)
C22 O2 1.390(2)
O2 C20 1.380(2)
C20 C19 1.378(3)
C20 C21 1.384(3)
C12 C7 1.376(3)
C12 C11 1.393(2)
C12 H12 0.9300
C7 C8 1.380(3)
C1 C6 1.377(3)
C19 H19 0.9300
C17 C16 1.389(3)
C17 H17 0.9300
C9 C8 1.362(3)
C9 H9 0.9300
C5 C4 1.373(3)
C5 C6 1.378(3)
C5 H5 0.9300
C6 H6 0.9300
C24 C25 1.345(5)
C24 C23 1.391(4)
C24 H24 0.9300
C23 H23 0.9300
C21 C16 1.383(3)
C21 H21 0.9300
N3 C14 1.374(2)
N3 C13 1.381(2)
C13 C11 1.459(2)
C4 H4 0.9300
C25 C26 1.320(5)
C25 H25 0.9300
C27 C26 1.369(4)
C27 H27 0.9300
C26 H26 0.9300

loop_
_geom_torsion_atom_site_label_1
_geom_torsion_atom_site_label_2
_geom_torsion_atom_site_label_3
_geom_torsion_atom_site_label_4
_geom_torsion
C16 C15 N4 N3 -177.76(15)
C1 C2 C3 C4 0.1(3)
C13 N1 N2 C14 -1.9(2)
C23 C22 O2 C20 -83.3(3)
C27 C22 O2 C20 101.8(3)
C22 O2 C20 C19 3.4(4)
C22 O2 C20 C21 -176.2(2)
C1 O1 C7 C12 -28.7(3)
C1 O1 C7 C8 156.73(19)
C11 C12 C7 O1 -175.22(19)
C11 C12 C7 C8 -0.7(3)
C3 C2 C1 C6 0.2(3)
C3 C2 C1 O1 175.82(19)
C7 O1 C1 C2 145.06(19)
C7 O1 C1 C6 -39.4(3)
O2 C20 C19 C18 178.7(2)
C21 C20 C19 C18 -1.8(3)
C17 C18 C19 C20 -0.2(3)
C19 C18 C17 C16 1.1(3)
C11 C10 C9 C8 -0.9(3)
C10 C9 C8 F1 179.16(18)
C10 C9 C8 C7 1.4(3)
O1 C7 C8 F1 -3.4(3)
C12 C7 C8 F1 -178.35(17)
O1 C7 C8 C9 174.43(19)
C12 C7 C8 C9 -0.5(3)
C2 C1 C6 C5 -0.4(3)
O1 C1 C6 C5 -175.72(19)
C4 C5 C6 C1 0.4(3)
C27 C22 C23 C24 -0.5(4)
O2 C22 C23 C24 -175.3(2)
C25 C24 C23 C22 0.1(4)
C19 C20 C21 C16 2.9(3)
O2 C20 C21 C16 -177.5(2)
C20 C21 C16 C17 -2.0(3)
C20 C21 C16 C15 177.32(18)
C18 C17 C16 C21 0.0(3)
C18 C17 C16 C15 -179.31(17)
N4 C15 C16 C21 -164.14(18)
N4 C15 C16 C17 15.2(3)
C15 N4 N3 C14 57.5(2)
C15 N4 N3 C13 -138.38(18)
N2 N1 C13 N3 1.7(2)
N2 N1 C13 C11 177.26(17)
C14 N3 C13 N1 -1.1(2)
N4 N3 C13 N1 -167.69(16)
C14 N3 C13 C11 -176.43(18)
N4 N3 C13 C11 17.0(3)
C9 C10 C11 C12 -0.3(3)
C9 C10 C11 C13 -173.22(19)
C7 C12 C11 C10 1.2(3)
C7 C12 C11 C13 173.84(17)
N1 C13 C11 C10 30.5(3)
N3 C13 C11 C10 -154.69(19)
N1 C13 C11 C12 -142.2(2)
N3 C13 C11 C12 32.6(3)
C2 C3 C4 C5 -0.2(3)
C6 C5 C4 C3 -0.1(3)
C23 C24 C25 C26 1.3(4)
N1 N2 C14 N3 1.2(2)
N1 N2 C14 S1 -178.96(16)
C13 N3 C14 N2 -0.1(2)
N4 N3 C14 N2 165.80(17)
C13 N3 C14 S1 -179.91(17)
N4 N3 C14 S1 -14.0(3)
C23 C22 C27 C26 -0.6(3)
O2 C22 C27 C26 174.3(2)
C24 C25 C26 C27 -2.5(5)
C22 C27 C26 C25 2.1(4)
